data_1554706
loop_
_publ_author_name
'Hao, Er-Jun'
'Fu, Dan-Dan'
'Wang, Dong-Chao'
'Zhang, Tao'
'Qu, Gui-Rong'
'Li, Gong-Xin'
'Lan, Yu'
'Guo, Hai-Ming'

_publ_section_title
;
 Chemoselective asymmetric dearomative [3 + 2] cycloaddition reactions of
 purines with aminocyclopropanes
;
_journal_issue 6
_journal_name_full 'Organic Chemistry Frontiers'
_journal_page_first 863
_journal_paper_doi 10.1039/C9QO00039A
_journal_volume 6
_journal_year 2019
_chemical_absolute_configuration ad
_chemical_formula_moiety 'C21 H22 Cl N5 O8'
_chemical_formula_sum 'C21 H22 Cl N5 O8'
_chemical_formula_weight 507.89
_space_group_crystal_system monoclinic
_space_group_IT_number 5
_space_group_name_Hall 'C 2y'
_space_group_name_H-M_alt 'C 1 2 1'
_atom_sites_solution_hydrogens geom
_audit_creation_date 2018-03-13
_audit_creation_method
;
Olex2 1.2-alpha
(compiled 2018.02.02 svn.r3481 for OlexSys, GUI svn.r5470)
;
_audit_update_record
;
2018-04-17 deposited with the CCDC.
2019-02-08 downloaded from the CCDC.
;
_cell_angle_alpha 90
_cell_angle_beta 101.146(3)
_cell_angle_gamma 90
_cell_formula_units_Z 8
_cell_length_a 25.9456(5)
_cell_length_b 8.8451(3)
_cell_length_c 23.3704(7)
_cell_measurement_reflns_used 54083
_cell_measurement_temperature 293.0(10)
_cell_measurement_theta_max 72.5090
_cell_measurement_theta_min 4.2110
_cell_volume 5262.1(3)
_computing_cell_refinement 'CrysAlisPro 1.171.39.35c (Rigaku OD, 2017)'
_computing_data_collection 'CrysAlisPro 1.171.39.35c (Rigaku OD, 2017)'
_computing_data_reduction 'CrysAlisPro 1.171.39.35c (Rigaku OD, 2017)'
_computing_molecular_graphics 'Olex2 (Dolomanov et al., 2009)'
_computing_publication_material 'Olex2 (Dolomanov et al., 2009)'
_computing_structure_refinement 'ShelXL (Sheldrick, 2015)'
_computing_structure_solution 'SHELXT 2014/5 (Sheldrick, 2014)'
_diffrn_ambient_environment air
_diffrn_ambient_temperature 293.0(10)
_diffrn_detector 'CCD plate'
_diffrn_detector_area_resol_mean 8.0528
_diffrn_detector_type EosS2
_diffrn_measured_fraction_theta_full 1.000
_diffrn_measured_fraction_theta_max 1.000
_diffrn_measurement_details
;
List of Runs (angles in degrees, time in seconds):
  # Type    Start    End  Width  t~exp~   \w     \q     \k     \f   Frames
#--------------------------------------------------------------------------
  1  \w    -31.00  53.00   1.00    1.00    --   36.36 -57.00-150.00   84
  2  \w     10.00 104.00   1.00    1.00    --   36.36  77.00  90.00   94
  3  \w    -31.00  53.00   1.00    1.00    --   36.36 -57.00 150.00   84
  4  \w      7.00 108.00   1.00    1.00    --   36.36  19.00  90.00  101
  5  \w     23.00  90.00   1.00    1.00    --   36.36-125.00 -30.00   67
  6  \w    -33.00 106.00   1.00    1.00    --   36.36   0.00  30.00  139
  7  \w     20.00 104.00   1.00    1.00    --   36.36  57.00-150.00   84
  8  \w    -31.00  53.00   1.00    1.00    --   36.36 -57.00  90.00   84
  9  \w     23.00  90.00   1.00    1.00    --   36.36-125.00   0.00   67
 10  \w     23.00  90.00   1.00    1.00    --   36.36-125.00  30.00   67
 11  \w      1.00  75.00   1.00    1.00    --   36.36 -99.00 -30.00   74
 12  \w     20.00 104.00   1.00    1.00    --   36.36  57.00 150.00   84
 13  \w     17.00 105.00   1.00    1.00    --   36.36  38.00  90.00   88
 14  \w     20.00 104.00   1.00    1.00    --   36.36  57.00 -30.00   84
 15  \w     17.00 105.00   1.00    1.00    --   36.36  38.00-120.00   88
 16  \w    -33.00  55.00   1.00    1.00    --   36.36 -38.00 150.00   88
 17  \w     10.00 104.00   1.00    1.00    --   36.36  77.00 -30.00   94
 18  \w     23.00  90.00   1.00    1.00    --   36.36-125.00 150.00   67
 19  \w     10.00 104.00   1.00    1.00    --   36.36  77.00  60.00   94
 20  \w    -33.00  55.00   1.00    1.00    --   36.36 -38.00  30.00   88
 21  \w     20.00 104.00   1.00    1.00    --   36.36  57.00 120.00   84
 22  \w      7.00 108.00   1.00    1.00    --   36.36  19.00 120.00  101
 23  \w     71.00 178.00   1.00    4.00    --  109.31  15.00 120.00  107
 24  \w     88.00 178.00   1.00    4.00    --  109.31  30.00  30.00   90
 25  \w     42.00 136.00   1.00    4.00    --  109.31 -77.00-120.00   94
 26  \w     91.00 176.00   1.00    4.00    --  109.31  61.00  30.00   85
 27  \w     92.00 178.00   1.00    4.00    --  109.31  45.00   0.00   86
 28  \w     83.00 177.00   1.00    4.00    --  109.31  77.00   0.00   94
 29  \w     92.00 178.00   1.00    4.00    --  109.31  45.00  60.00   86
 30  \w     92.00 178.00   1.00    4.00    --  109.31  45.00  30.00   86
 31  \w     71.00 178.00   1.00    4.00    --  109.31  15.00  60.00  107
 32  \w    100.00 178.00   1.00    4.00    --  109.31 111.00-120.00   78
 33  \w     83.00 177.00   1.00    4.00    --  109.31  77.00  60.00   94
 34  \w     88.00 178.00   1.00    4.00    --  109.31  30.00  60.00   90
 35  \w     91.00 176.00   1.00    4.00    --  109.31  61.00  90.00   85
 36  \w     91.00 176.00   1.00    4.00    --  109.31  61.00   0.00   85
 37  \w     42.00 136.00   1.00    4.00    --  109.31 -77.00  30.00   94
 38  \w     88.00 178.00   1.00    4.00    --  109.31  30.00  90.00   90
 39  \w     83.00 177.00   1.00    4.00    --  109.31  77.00  30.00   94
 40  \w     88.00 178.00   1.00    4.00    --  109.31  30.00 -30.00   90
 41  \w     83.00 177.00   1.00    4.00    --  109.31  77.00 -30.00   94
 42  \w    100.00 178.00   1.00    4.00    --  109.31 111.00-180.00   78
 43  \w     92.00 178.00   1.00    4.00    --  109.31  45.00 -30.00   86
 44  \w     91.00 176.00   1.00    4.00    --  109.31  61.00  60.00   85
 45  \w     88.00 178.00   1.00    4.00    --  109.31  30.00 120.00   90
 46  \w     92.00 178.00   1.00    4.00    --  109.31  45.00  90.00   86
 47  \w     91.00 176.00   1.00    4.00    --  109.31  61.00 -30.00   85
 48  \w     88.00 178.00   1.00    4.00    --  109.31  30.00   0.00   90
 49  \w     71.00 178.00   1.00    4.00    --  109.31  15.00  30.00  107
 50  \w     83.00 177.00   1.00    4.00    --  109.31  77.00 150.00   94
 51  \w    100.00 178.00   1.00    4.00    --  109.31 111.00 -30.00   78
 52  \w     23.00  90.00   1.00    1.00    --   36.36-125.00-180.00   67
 53  \w    -33.00  55.00   1.00    1.00    --   36.36 -38.00  90.00   88
 54  \w     17.00 105.00   1.00    1.00    --   36.36  38.00 -90.00   88
 55  \w     20.00 104.00   1.00    1.00    --   36.36  57.00 -90.00   84
 56  \w     10.00 104.00   1.00    1.00    --   36.36  77.00-150.00   94
 57  \w     17.00 105.00   1.00    1.00    --   36.36  38.00 120.00   88
 58  \w     23.00  90.00   1.00    1.00    --   36.36-125.00  90.00   67
 59  \w     20.00 104.00   1.00    1.00    --   36.36  57.00 -60.00   84
 60  \w      7.00 108.00   1.00    1.00    --   36.36  19.00-150.00  101
 61  \w     23.00  90.00   1.00    1.00    --   36.36-125.00 -90.00   67
 62  \w    -31.00  53.00   1.00    1.00    --   36.36 -57.00   0.00   84
 63  \w    -33.00  55.00   1.00    1.00    --   36.36 -38.00 -90.00   88
 64  \w     17.00 105.00   1.00    1.00    --   36.36  38.00 -68.00   88
 65  \w    -31.00  53.00   1.00    1.00    --   36.36 -57.00-120.00   84
 66  \w    -18.00  66.00   1.00    1.00    --   36.36 -83.00 -28.00   84
 67  \w     10.00 104.00   1.00    1.00    --   36.36  77.00-120.00   94
 68  \w      7.00 108.00   1.00    1.00    --   36.36  19.00 -90.00  101
 69  \w    -33.00  55.00   1.00    1.00    --   36.36 -38.00 120.00   88
 70  \w     10.00 104.00   1.00    1.00    --   36.36  77.00 -90.00   94
 71  \w    -31.00  53.00   1.00    1.00    --   36.36 -57.00 120.00   84
 72  \w     20.00 104.00   1.00    1.00    --   36.36  57.00-180.00   84
 73  \w     23.00  90.00   1.00    1.00    --   36.36-125.00-120.00   67
 74  \w     10.00 104.00   1.00    1.00    --   36.36  77.00  30.00   94
 75  \w     10.00 104.00   1.00    1.00    --   36.36  77.00 150.00   94
 76  \w      1.00  75.00   1.00    1.00    --   36.36 -99.00 150.00   74
 77  \w    -31.00  53.00   1.00    1.00    --   36.36 -57.00-180.00   84
 78  \w     88.00 178.00   1.00    4.00    --  109.31  30.00-150.00   90
 79  \w     39.00 116.00   1.00    4.00    --  109.31-111.00-180.00   77
 80  \w     90.00 178.00   1.00    4.00    --  109.31  38.00 -68.00   88
 81  \w     88.00 178.00   1.00    4.00    --  109.31  30.00 -90.00   90
 82  \w     88.00 178.00   1.00    4.00    --  109.31  30.00-120.00   90
 83  \w     88.00 178.00   1.00    4.00    --  109.31  30.00 150.00   90
 84  \w     91.00 176.00   1.00    4.00    --  109.31  61.00-180.00   85
 85  \w     39.00 116.00   1.00    4.00    --  109.31-111.00  30.00   77
 86  \w     91.00 176.00   1.00    4.00    --  109.31  61.00-120.00   85
 87  \w     71.00 178.00   1.00    4.00    --  109.31  15.00 -30.00  107
 88  \w     83.00 177.00   1.00    4.00    --  109.31  77.00 -60.00   94
 89  \w     91.00 176.00   1.00    4.00    --  109.31  61.00 120.00   85
 90  \w     91.00 176.00   1.00    4.00    --  109.31  61.00 -60.00   85
 91  \w     40.00 109.00   1.00    4.00    --  109.31 -95.00-150.00   69
 92  \w     83.00 177.00   1.00    4.00    --  109.31  77.00 -90.00   94
 93  \w     91.00 176.00   1.00    4.00    --  109.31  61.00-150.00   85
 94  \w     88.00 178.00   1.00    4.00    --  109.31  30.00-180.00   90
 95  \w     83.00 177.00   1.00    4.00    --  109.31  77.00-120.00   94
 96  \w     83.00 177.00   1.00    4.00    --  109.31  77.00-180.00   94
 97  \w     91.00 176.00   1.00    4.00    --  109.31  61.00 150.00   85
 98  \w     92.00 178.00   1.00    4.00    --  109.31  45.00 120.00   86
 99  \w     83.00 177.00   1.00    4.00    --  109.31  77.00-150.00   94
100  \w     40.00 109.00   1.00    4.00    --  109.31 -95.00 -30.00   69
101  \w     83.00 177.00   1.00    4.00    --  109.31  77.00 120.00   94
;
_diffrn_measurement_device 'four-circle diffractometer'
_diffrn_measurement_device_type 'SuperNova, Dual, Cu at home/near, EosS2'
_diffrn_measurement_method '\w scans'
_diffrn_orient_matrix_type 'CrysAlisPro convention (1999,Acta A55,543-557)'
_diffrn_orient_matrix_UB_11 -0.0454283000
_diffrn_orient_matrix_UB_12 -0.0667024000
_diffrn_orient_matrix_UB_13 0.0255131000
_diffrn_orient_matrix_UB_21 -0.0290525000
_diffrn_orient_matrix_UB_22 -0.0460550000
_diffrn_orient_matrix_UB_23 -0.0618476000
_diffrn_orient_matrix_UB_31 0.0277883000
_diffrn_orient_matrix_UB_32 -0.1543560000
_diffrn_orient_matrix_UB_33 0.0066944000
_diffrn_radiation_monochromator mirror
_diffrn_radiation_probe x-ray
_diffrn_radiation_type CuK\a
_diffrn_radiation_wavelength 1.54184
_diffrn_reflns_av_R_equivalents 0.1610
_diffrn_reflns_av_unetI/netI 0.0474
_diffrn_reflns_Laue_measured_fraction_full 1.000
_diffrn_reflns_Laue_measured_fraction_max 1.000
_diffrn_reflns_limit_h_max 30
_diffrn_reflns_limit_h_min -30
_diffrn_reflns_limit_k_max 10
_diffrn_reflns_limit_k_min -10
_diffrn_reflns_limit_l_max 27
_diffrn_reflns_limit_l_min -27
_diffrn_reflns_number 98174
_diffrn_reflns_point_group_measured_fraction_full 0.942
_diffrn_reflns_point_group_measured_fraction_max 0.942
_diffrn_reflns_theta_full 67.063
_diffrn_reflns_theta_max 67.063
_diffrn_reflns_theta_min 3.631
_diffrn_source 'micro-focus sealed X-ray tube'
_diffrn_source_type 'SuperNova (Cu) X-ray Source'
_exptl_absorpt_coefficient_mu 1.739
_exptl_absorpt_correction_T_max 1.00000
_exptl_absorpt_correction_T_min 0.05273
_exptl_absorpt_correction_type multi-scan
_exptl_absorpt_process_details
;
CrysAlisPro 1.171.39.35c (Rigaku Oxford Diffraction, 2017)
Empirical absorption correction using spherical harmonics,
 implemented in SCALE3 ABSPACK scaling algorithm.
;
_exptl_crystal_colour 'clear light colourless'
_exptl_crystal_colour_lustre clear
_exptl_crystal_colour_modifier light
_exptl_crystal_colour_primary colourless
_exptl_crystal_density_diffrn 1.282
_exptl_crystal_description 'rect. Prism'
_exptl_crystal_F_000 2112
_exptl_crystal_size_max 0.48
_exptl_crystal_size_mid 0.28
_exptl_crystal_size_min 0.09
_refine_diff_density_max 0.350
_refine_diff_density_min -0.511
_refine_diff_density_rms 0.077
_refine_ls_abs_structure_details
;
 Flack x determined using 3330 quotients [(I+)-(I-)]/[(I+)+(I-)]
 (Parsons, Flack and Wagner, Acta Cryst. B69 (2013) 249-259).
;
_refine_ls_abs_structure_Flack -0.003(12)
_refine_ls_extinction_method none
_refine_ls_goodness_of_fit_ref 1.052
_refine_ls_hydrogen_treatment constr
_refine_ls_matrix_type full
_refine_ls_number_parameters 637
_refine_ls_number_reflns 8872
_refine_ls_number_restraints 1
_refine_ls_restrained_S_all 1.052
_refine_ls_R_factor_all 0.0667
_refine_ls_R_factor_gt 0.0641
_refine_ls_shift/su_max 0.012
_refine_ls_shift/su_mean 0.000
_refine_ls_structure_factor_coef Fsqd
_refine_ls_weighting_details 'w=1/[\s^2^(Fo^2^)+(0.1148P)^2^+4.4232P] where P=(Fo^2^+2Fc^2^)/3'
_refine_ls_weighting_scheme calc
_refine_ls_wR_factor_gt 0.1749
_refine_ls_wR_factor_ref 0.1781
_reflns_Friedel_coverage 0.761
_reflns_Friedel_fraction_full 0.877
_reflns_Friedel_fraction_max 0.877
_reflns_number_gt 8381
_reflns_number_total 8872
_reflns_threshold_expression 'I > 2\s(I)'
_cod_data_source_file c9qo00039a2.cif
_cod_data_source_block fdd-20180312
_cod_database_code 1554706
_shelx_shelxl_version_number 2016/6
_chemical_oxdiff_formula 'C1 Cl1 N1 O1 '
_shelx_space_group_comment
;
The symmetry employed for this shelxl refinement is uniquely defined
by the following loop, which should always be used as a source of
symmetry information in preference to the above space-group names.
They are only intended as comments.
;
_shelx_estimated_absorpt_t_max 0.859
_shelx_estimated_absorpt_t_min 0.489
_reflns_odcompleteness_completeness 99.96
_reflns_odcompleteness_iscentric 1
_reflns_odcompleteness_theta 66.97
_olex2_refinement_description
;
1. Fixed Uiso
 At 1.2 times of:
  All C(H) groups, All C(H,H) groups
 At 1.5 times of:
  All C(H,H,H) groups
2.a Ternary CH refined with riding coordinates:
 C4(H4), C1(H1), C45(H45), C36(H36)
2.b Secondary CH2 refined with riding coordinates:
 C47(H47A,H47B), C2(H2A,H2B), C50(H50A,H50B), C16(H16A,H16B), C51(H51A,H51B),
 C15(H15A,H15B), C25(H25A,H25B), C60(H60A,H60B)
2.c Aromatic/amide H refined with riding coordinates:
 C22(H22), C57(H57), C41(H41), C21(H21), C56(H56), C8(H8)
2.d Idealised Me refined as rotating group:
 C34(H34A,H34B,H34C), C30(H30A,H30B,H30C), C65(H65A,H65B,H65C), C61(H61A,H61B,
 H61C), C69(H69A,H69B,H69C), C26(H26A,H26B,H26C)
;
_olex2_submission_special_instructions 'No special instructions were received'
_oxdiff_exptl_absorpt_empirical_details
;
Empirical correction (ABSPACK) includes:
- Absorption correction using spherical harmonics
- Frame scaling
;
_oxdiff_exptl_absorpt_empirical_full_max 8.545
_oxdiff_exptl_absorpt_empirical_full_min 0.343

loop_
_space_group_symop_operation_xyz
'x, y, z'
'-x, y, -z'
'x+1/2, y+1/2, z'
'-x+1/2, y+1/2, -z'

loop_
_atom_site_label
_atom_site_type_symbol
_atom_site_fract_x
_atom_site_fract_y
_atom_site_fract_z
_atom_site_U_iso_or_equiv
_atom_site_adp_type
_atom_site_occupancy
_atom_site_site_symmetry_order
_atom_site_calc_flag
_atom_site_refinement_flags_posn
Cl20 Cl 0.33604(4) 0.02628(17) 0.98988(6) 0.0538(3) Uani 1 1 d .
Cl55 Cl 0.66235(4) 0.44886(17) 0.50268(6) 0.0562(4) Uani 1 1 d .
O54 O 0.55682(11) 0.9639(4) 0.47812(14) 0.0451(8) Uani 1 1 d .
O19 O 0.44152(11) 0.5372(4) 1.01576(13) 0.0439(7) Uani 1 1 d .
O33 O 0.43720(15) 0.2697(5) 0.77672(15) 0.0555(9) Uani 1 1 d .
N37 N 0.58142(12) 0.6960(4) 0.54647(14) 0.0304(7) Uani 1 1 d .
N5 N 0.48930(12) 0.1961(5) 0.90812(14) 0.0330(7) Uani 1 1 d .
N42 N 0.51955(14) 0.3547(5) 0.57811(17) 0.0407(9) Uani 1 1 d .
N12 N 0.41879(12) 0.2685(4) 0.94791(14) 0.0296(7) Uani 1 1 d .
N44 N 0.51407(12) 0.6240(5) 0.59215(15) 0.0335(8) Uani 1 1 d .
O68 O 0.57713(17) 0.7020(6) 0.72307(16) 0.0690(13) Uani 1 1 d .
O66 O 0.50693(14) 0.9621(6) 0.65972(17) 0.0627(11) Uani 1 1 d .
O31 O 0.50240(14) 0.5398(6) 0.84714(17) 0.0630(11) Uani 1 1 d .
O24 O 0.64449(14) 0.0093(6) 0.85469(19) 0.0675(12) Uani 1 1 d .
O29 O 0.42323(16) 0.6148(5) 0.79976(17) 0.0587(10) Uani 1 1 d .
N7 N 0.48250(15) -0.0716(5) 0.92189(17) 0.0421(9) Uani 1 1 d .
O64 O 0.58859(16) 1.0488(5) 0.69265(17) 0.0636(11) Uani 1 1 d .
N48 N 0.63911(13) 0.8628(5) 0.50637(15) 0.0377(8) Uani 1 1 d .
O59 O 0.35949(13) 0.4454(5) 0.64941(19) 0.0633(11) Uani 1 1 d .
O27 O 0.63713(16) 0.2603(6) 0.8654(2) 0.0776(14) Uani 1 1 d .
N13 N 0.35934(13) 0.4391(5) 0.98363(16) 0.0373(8) Uani 1 1 d .
N9 N 0.40858(15) -0.1480(5) 0.96173(19) 0.0460(9) Uani 1 1 d .
O62 O 0.36839(16) 0.6931(6) 0.6394(2) 0.0760(14) Uani 1 1 d .
N40 N 0.59092(15) 0.2747(5) 0.53382(19) 0.0482(10) Uani 1 1 d .
O35 O 0.36895(19) 0.2047(7) 0.81622(19) 0.0830(16) Uani 1 1 d .
O53 O 0.72693(14) 0.8073(7) 0.5180(2) 0.0880(17) Uani 1 1 d .
O18 O 0.27145(14) 0.3809(7) 0.9700(2) 0.0846(17) Uani 1 1 d .
C47 C 0.62540(15) 0.8927(6) 0.60708(18) 0.0390(10) Uani 1 1 d .
H47A H 0.616557 0.992781 0.591260 0.047 Uiso 1 1 calc R
H47B H 0.658008 0.898664 0.635431 0.047 Uiso 1 1 calc R
C28 C 0.45528(18) 0.5245(6) 0.83525(18) 0.0399(9) Uani 1 1 d .
C6 C 0.46615(14) 0.0670(5) 0.92463(17) 0.0314(9) Uani 1 1 d .
O70 O 0.6385(2) 0.6278(8) 0.6749(2) 0.096(2) Uani 1 1 d .
C38 C 0.57926(14) 0.5389(5) 0.54879(16) 0.0294(8) Uani 1 1 d .
C63 C 0.55361(18) 0.9528(6) 0.66376(18) 0.0430(10) Uani 1 1 d .
C32 C 0.40655(18) 0.2819(6) 0.81539(18) 0.0414(10) Uani 1 1 d .
C11 C 0.42094(14) 0.1118(6) 0.94671(16) 0.0319(9) Uani 1 1 d .
C4 C 0.45810(14) 0.3289(5) 0.91625(16) 0.0283(8) Uani 1 1 d .
H4 H 0.480067 0.404745 0.939964 0.034 Uiso 1 1 calc R
C67 C 0.60290(19) 0.7068(7) 0.67985(18) 0.0488(12) Uani 1 1 d .
C43 C 0.53598(15) 0.4953(6) 0.57379(17) 0.0342(10) Uani 1 1 d .
C10 C 0.39280(16) -0.0039(6) 0.96383(18) 0.0361(9) Uani 1 1 d .
C17 C 0.39580(16) 0.5269(6) 1.02014(18) 0.0373(9) Uani 1 1 d .
C22 C 0.56932(16) 0.0970(6) 0.8830(2) 0.0431(11) Uani 1 1 d .
H22 H 0.559599 -0.003404 0.886221 0.052 Uiso 1 1 calc R
C1 C 0.37017(14) 0.3564(5) 0.93350(17) 0.0343(9) Uani 1 1 d .
H1 H 0.340759 0.288494 0.918764 0.041 Uiso 1 1 calc R
C45 C 0.54459(14) 0.7553(5) 0.58179(16) 0.0296(8) Uani 1 1 d .
H45 H 0.521615 0.831665 0.559652 0.036 Uiso 1 1 calc R
C57 C 0.43539(16) 0.5273(6) 0.6211(2) 0.0415(10) Uani 1 1 d .
H57 H 0.445065 0.426730 0.618354 0.050 Uiso 1 1 calc R
C52 C 0.60208(16) 0.9520(6) 0.47172(18) 0.0391(10) Uani 1 1 d .
C58 C 0.38521(17) 0.5674(7) 0.6374(2) 0.0481(12) Uani 1 1 d .
C36 C 0.63070(14) 0.7810(5) 0.55816(17) 0.0326(9) Uani 1 1 d .
H36 H 0.660148 0.712094 0.571499 0.039 Uiso 1 1 calc R
C41 C 0.54824(18) 0.2518(6) 0.5559(2) 0.0486(11) Uani 1 1 d .
H41 H 0.536736 0.152209 0.555973 0.058 Uiso 1 1 calc R
C21 C 0.53834(15) 0.2092(6) 0.89242(17) 0.0375(10) Uani 1 1 d .
H21 H 0.550460 0.306679 0.888143 0.045 Uiso 1 1 calc R
C23 C 0.61974(19) 0.1372(8) 0.8672(2) 0.0525(13) Uani 1 1 d .
C56 C 0.46644(14) 0.6381(6) 0.61042(17) 0.0343(9) Uani 1 1 d .
H56 H 0.455165 0.735983 0.615713 0.041 Uiso 1 1 calc R
C2 C 0.37806(16) 0.4663(6) 0.88480(18) 0.0375(9) Uani 1 1 d .
H2A H 0.385602 0.567367 0.900285 0.045 Uiso 1 1 calc R
H2B H 0.346815 0.470103 0.854380 0.045 Uiso 1 1 calc R
C39 C 0.60658(16) 0.4210(6) 0.53052(19) 0.0414(11) Uani 1 1 d .
C3 C 0.42519(15) 0.4033(5) 0.86058(17) 0.0348(9) Uani 1 1 d .
C46 C 0.58103(15) 0.8300(6) 0.63549(16) 0.0362(10) Uani 1 1 d .
C8 C 0.45232(18) -0.1732(6) 0.9419(2) 0.0482(12) Uani 1 1 d .
H8 H 0.463251 -0.273333 0.941872 0.058 Uiso 1 1 calc R
C49 C 0.68881(18) 0.8737(7) 0.4922(2) 0.0547(14) Uani 1 1 d .
C14 C 0.30906(19) 0.4474(7) 0.9965(2) 0.0526(13) Uani 1 1 d .
C50 C 0.6846(2) 0.9803(9) 0.4419(3) 0.0698(19) Uani 1 1 d .
H50A H 0.695272 0.930945 0.409018 0.084 Uiso 1 1 calc R
H50B H 0.706723 1.068085 0.452716 0.084 Uiso 1 1 calc R
C16 C 0.3687(2) 0.6010(8) 1.0644(2) 0.0564(14) Uani 1 1 d .
H16A H 0.370864 0.710227 1.062155 0.068 Uiso 1 1 calc R
H16B H 0.384359 0.569038 1.103620 0.068 Uiso 1 1 calc R
C51 C 0.6280(2) 1.0256(7) 0.4268(2) 0.0542(13) Uani 1 1 d .
H51A H 0.612281 0.990850 0.387988 0.065 Uiso 1 1 calc R
H51B H 0.624548 1.134719 0.428156 0.065 Uiso 1 1 calc R
C15 C 0.3123(2) 0.5489(10) 1.0484(3) 0.0697(18) Uani 1 1 d .
H15A H 0.302381 0.494407 1.080629 0.084 Uiso 1 1 calc R
H15B H 0.288991 0.634811 1.038902 0.084 Uiso 1 1 calc R
C34 C 0.4234(3) 0.1571(9) 0.7318(3) 0.080(2) Uani 1 1 d .
H34A H 0.389554 0.180487 0.708667 0.120 Uiso 1 1 calc GR
H34B H 0.422139 0.059448 0.749443 0.120 Uiso 1 1 calc GR
H34C H 0.449183 0.156313 0.707415 0.120 Uiso 1 1 calc GR
C25 C 0.6958(2) 0.0307(11) 0.8401(3) 0.085(2) Uani 1 1 d .
H25A H 0.720399 0.066891 0.873957 0.102 Uiso 1 1 calc R
H25B H 0.693702 0.105019 0.809258 0.102 Uiso 1 1 calc R
C30 C 0.4481(3) 0.7350(8) 0.7737(3) 0.079(2) Uani 1 1 d .
H30A H 0.422003 0.789482 0.746724 0.118 Uiso 1 1 calc GR
H30B H 0.473541 0.693178 0.753335 0.118 Uiso 1 1 calc GR
H30C H 0.465180 0.802428 0.803570 0.118 Uiso 1 1 calc GR
C65 C 0.5673(4) 1.1686(11) 0.7217(3) 0.091(3) Uani 1 1 d .
H65A H 0.541969 1.223452 0.694046 0.137 Uiso 1 1 calc GR
H65B H 0.595058 1.235561 0.739125 0.137 Uiso 1 1 calc GR
H65C H 0.550618 1.127341 0.751470 0.137 Uiso 1 1 calc GR
C61 C 0.2844(3) 0.3233(15) 0.6725(4) 0.115(4) Uani 1 1 d .
H61A H 0.282627 0.260515 0.638685 0.172 Uiso 1 1 calc GR
H61B H 0.249596 0.339176 0.679750 0.172 Uiso 1 1 calc GR
H61C H 0.305489 0.274478 0.705652 0.172 Uiso 1 1 calc GR
C60 C 0.3078(2) 0.4684(11) 0.6626(4) 0.093(3) Uani 1 1 d .
H60A H 0.285587 0.520281 0.630448 0.111 Uiso 1 1 calc R
H60B H 0.310502 0.531010 0.697169 0.111 Uiso 1 1 calc R
C69 C 0.5954(3) 0.5905(13) 0.7678(3) 0.107(3) Uani 1 1 d .
H69A H 0.575258 0.499396 0.759234 0.161 Uiso 1 1 calc GR
H69B H 0.591160 0.629040 0.804979 0.161 Uiso 1 1 calc GR
H69C H 0.631808 0.569216 0.768685 0.161 Uiso 1 1 calc GR
C26 C 0.7137(3) -0.1155(13) 0.8208(5) 0.112(4) Uani 1 1 d .
H26A H 0.688240 -0.153051 0.788597 0.168 Uiso 1 1 calc GR
H26B H 0.717820 -0.186564 0.852396 0.168 Uiso 1 1 calc GR
H26C H 0.746788 -0.101965 0.808825 0.168 Uiso 1 1 calc GR

loop_
_atom_site_aniso_label
_atom_site_aniso_U_11
_atom_site_aniso_U_22
_atom_site_aniso_U_33
_atom_site_aniso_U_23
_atom_site_aniso_U_13
_atom_site_aniso_U_12
Cl20 0.0349(5) 0.0652(9) 0.0694(7) 0.0048(6) 0.0300(5) -0.0057(5)
Cl55 0.0360(6) 0.0704(10) 0.0716(7) -0.0074(7) 0.0342(5) 0.0049(5)
O54 0.0339(15) 0.041(2) 0.0625(18) 0.0059(16) 0.0135(13) -0.0005(13)
O19 0.0311(15) 0.048(2) 0.0538(17) -0.0058(15) 0.0106(12) 0.0037(14)
O33 0.063(2) 0.058(2) 0.0500(18) -0.0157(17) 0.0223(15) 0.0060(19)
N37 0.0203(14) 0.039(2) 0.0379(16) 0.0027(15) 0.0197(12) -0.0009(14)
N5 0.0215(14) 0.038(2) 0.0448(17) 0.0023(16) 0.0206(12) -0.0001(14)
N42 0.0373(18) 0.032(2) 0.059(2) 0.0040(17) 0.0246(16) 0.0004(16)
N12 0.0245(15) 0.030(2) 0.0390(16) 0.0027(14) 0.0179(12) 0.0040(13)
N44 0.0202(14) 0.040(2) 0.0471(17) 0.0018(16) 0.0228(13) 0.0001(14)
O68 0.068(2) 0.097(4) 0.0497(19) 0.028(2) 0.0304(17) 0.007(2)
O66 0.0430(19) 0.074(3) 0.075(2) -0.025(2) 0.0212(16) 0.0062(18)
O31 0.051(2) 0.072(3) 0.067(2) 0.025(2) 0.0161(16) -0.015(2)
O24 0.0339(17) 0.091(4) 0.086(3) -0.009(2) 0.0333(17) 0.0146(19)
O29 0.070(2) 0.047(2) 0.062(2) 0.0139(18) 0.0165(17) 0.0094(19)
N7 0.0392(19) 0.039(2) 0.053(2) -0.0033(17) 0.0209(16) 0.0017(17)
O64 0.067(2) 0.064(3) 0.065(2) -0.023(2) 0.0235(18) -0.021(2)
N48 0.0257(16) 0.049(2) 0.0447(18) 0.0080(17) 0.0214(13) -0.0060(15)
O59 0.0333(17) 0.071(3) 0.098(3) 0.019(2) 0.0438(17) -0.0039(17)
O27 0.052(2) 0.080(4) 0.116(4) -0.004(3) 0.054(2) -0.011(2)
N13 0.0236(16) 0.045(2) 0.0477(18) -0.0003(17) 0.0172(13) 0.0058(14)
N9 0.041(2) 0.039(2) 0.063(2) 0.0014(19) 0.0203(17) -0.0034(17)
O62 0.048(2) 0.079(3) 0.116(3) 0.008(3) 0.054(2) 0.020(2)
N40 0.0388(19) 0.043(3) 0.069(2) -0.002(2) 0.0242(18) 0.0057(18)
O35 0.084(3) 0.105(4) 0.065(2) -0.036(3) 0.028(2) -0.051(3)
O53 0.0326(19) 0.119(5) 0.123(4) 0.040(3) 0.040(2) 0.006(2)
O18 0.0300(18) 0.116(5) 0.115(4) -0.029(3) 0.032(2) -0.007(2)
C47 0.0280(18) 0.051(3) 0.041(2) -0.0020(19) 0.0141(16) -0.0088(18)
C28 0.050(2) 0.035(3) 0.0373(19) 0.0014(18) 0.0150(17) -0.0024(19)
C6 0.0241(17) 0.039(3) 0.0350(17) -0.0044(16) 0.0160(14) 0.0006(16)
O70 0.105(4) 0.121(5) 0.071(3) 0.044(3) 0.038(2) 0.073(4)
C38 0.0236(17) 0.032(2) 0.0358(17) 0.0046(17) 0.0145(13) -0.0018(15)
C63 0.049(3) 0.044(3) 0.041(2) -0.004(2) 0.0213(18) -0.005(2)
C32 0.044(2) 0.048(3) 0.0328(18) -0.0014(19) 0.0094(16) -0.001(2)
C11 0.0225(17) 0.044(3) 0.0319(17) -0.0025(17) 0.0134(13) -0.0011(17)
C4 0.0235(16) 0.029(2) 0.0351(18) 0.0010(16) 0.0132(14) -0.0033(14)
C67 0.047(2) 0.066(4) 0.033(2) 0.008(2) 0.0077(18) -0.001(2)
C43 0.0245(17) 0.044(3) 0.0376(18) 0.0048(17) 0.0158(14) 0.0012(17)
C10 0.0269(18) 0.041(3) 0.043(2) 0.0008(18) 0.0121(15) -0.0038(16)
C17 0.037(2) 0.036(2) 0.042(2) -0.0036(19) 0.0135(16) 0.0116(18)
C22 0.031(2) 0.049(3) 0.055(2) -0.001(2) 0.0238(18) 0.0038(19)
C1 0.0248(17) 0.041(3) 0.0394(19) -0.0019(18) 0.0107(14) 0.0035(16)
C45 0.0234(16) 0.037(2) 0.0331(17) 0.0011(16) 0.0183(14) 0.0018(15)
C57 0.0259(19) 0.045(3) 0.061(2) 0.009(2) 0.0262(17) 0.0062(18)
C52 0.036(2) 0.043(3) 0.040(2) -0.002(2) 0.0144(16) -0.0070(19)
C58 0.029(2) 0.058(4) 0.066(3) 0.006(2) 0.0308(19) 0.002(2)
C36 0.0200(16) 0.042(3) 0.0393(19) 0.0035(18) 0.0136(14) -0.0028(16)
C41 0.041(2) 0.035(3) 0.075(3) -0.002(2) 0.024(2) -0.0009(19)
C21 0.0243(18) 0.051(3) 0.041(2) 0.0017(19) 0.0183(15) -0.0031(18)
C23 0.032(2) 0.074(4) 0.058(3) 0.001(3) 0.0248(19) 0.002(2)
C56 0.0230(17) 0.043(3) 0.0430(19) 0.0029(18) 0.0213(15) 0.0036(16)
C2 0.0335(19) 0.036(3) 0.045(2) 0.0047(18) 0.0132(16) 0.0121(17)
C39 0.0295(19) 0.055(3) 0.044(2) 0.000(2) 0.0166(16) 0.0099(19)
C3 0.0318(18) 0.039(3) 0.0355(19) -0.0012(17) 0.0124(15) 0.0018(17)
C46 0.0328(19) 0.047(3) 0.0322(18) 0.0040(18) 0.0150(15) 0.0027(18)
C8 0.041(2) 0.034(3) 0.075(3) -0.003(2) 0.025(2) 0.0074(19)
C49 0.029(2) 0.070(4) 0.074(3) 0.007(3) 0.030(2) -0.007(2)
C14 0.032(2) 0.063(4) 0.071(3) 0.001(3) 0.028(2) 0.010(2)
C50 0.057(3) 0.088(5) 0.075(3) 0.015(3) 0.040(3) -0.025(3)
C16 0.057(3) 0.068(4) 0.050(2) -0.009(3) 0.024(2) 0.015(3)
C51 0.064(3) 0.053(3) 0.052(2) 0.011(2) 0.025(2) -0.013(3)
C15 0.055(3) 0.092(5) 0.071(3) -0.008(3) 0.033(3) 0.028(3)
C34 0.110(5) 0.068(5) 0.067(3) -0.032(3) 0.031(3) 0.014(4)
C25 0.039(3) 0.124(7) 0.104(5) -0.010(5) 0.042(3) 0.010(4)
C30 0.111(6) 0.052(4) 0.074(4) 0.027(3) 0.022(4) -0.010(4)
C65 0.122(6) 0.081(6) 0.076(4) -0.039(4) 0.030(4) -0.010(5)
C61 0.046(3) 0.169(11) 0.138(7) 0.047(7) 0.040(4) -0.016(5)
C60 0.043(3) 0.105(6) 0.151(7) 0.012(5) 0.069(4) -0.004(4)
C69 0.110(6) 0.144(9) 0.071(4) 0.060(5) 0.026(4) -0.004(6)
C26 0.066(4) 0.140(10) 0.143(7) -0.061(7) 0.050(5) 0.008(5)

loop_
_atom_type_symbol
_atom_type_description
_atom_type_scat_dispersion_real
_atom_type_scat_dispersion_imag
_atom_type_scat_source
C C 0.0181 0.0091 'International Tables Vol C Tables 4.2.6.8 and 6.1.1.4'
H H 0.0000 0.0000 'International Tables Vol C Tables 4.2.6.8 and 6.1.1.4'
Cl Cl 0.3639 0.7018 'International Tables Vol C Tables 4.2.6.8 and 6.1.1.4'
N N 0.0311 0.0180 'International Tables Vol C Tables 4.2.6.8 and 6.1.1.4'
O O 0.0492 0.0322 'International Tables Vol C Tables 4.2.6.8 and 6.1.1.4'

loop_
_geom_angle_atom_site_label_1
_geom_angle_atom_site_label_2
_geom_angle_atom_site_label_3
_geom_angle
C32 O33 C34 117.2(5)
C38 N37 C45 107.3(3)
C38 N37 C36 123.1(3)
C36 N37 C45 110.5(3)
C6 N5 C4 110.3(3)
C6 N5 C21 127.6(4)
C21 N5 C4 121.6(4)
C43 N42 C41 113.3(4)
C11 N12 C4 108.5(3)
C11 N12 C1 124.2(3)
C1 N12 C4 110.0(3)
C43 N44 C45 109.7(3)
C43 N44 C56 128.0(4)
C56 N44 C45 121.7(4)
C67 O68 C69 115.6(6)
C23 O24 C25 115.8(6)
C28 O29 C30 115.7(5)
C6 N7 C8 113.4(4)
C63 O64 C65 115.3(5)
C52 N48 C36 124.8(3)
C52 N48 C49 113.1(4)
C49 N48 C36 121.5(4)
C58 O59 C60 117.1(5)
C17 N13 C1 124.3(3)
C17 N13 C14 113.1(4)
C14 N13 C1 122.3(4)
C8 N9 C10 117.4(4)
C41 N40 C39 116.6(4)
H47A C47 H47B 108.7
C36 C47 H47A 110.6
C36 C47 H47B 110.6
C36 C47 C46 105.8(4)
C46 C47 H47A 110.6
C46 C47 H47B 110.6
O31 C28 O29 124.2(5)
O31 C28 C3 124.4(4)
O29 C28 C3 111.3(4)
N5 C6 C11 107.7(4)
N7 C6 N5 127.0(4)
N7 C6 C11 125.3(4)
N37 C38 C43 109.2(4)
C39 C38 N37 135.9(4)
C39 C38 C43 114.8(4)
O66 C63 O64 125.2(5)
O66 C63 C46 124.5(5)
O64 C63 C46 110.3(4)
O33 C32 C3 112.4(4)
O35 C32 O33 124.5(5)
O35 C32 C3 123.0(4)
N12 C11 C6 108.9(4)
C10 C11 N12 136.0(4)
C10 C11 C6 115.0(4)
N5 C4 N12 103.3(3)
N5 C4 H4 110.4
N5 C4 C3 117.4(3)
N12 C4 H4 110.4
N12 C4 C3 104.6(3)
C3 C4 H4 110.4
O68 C67 C46 111.4(5)
O70 C67 O68 125.4(5)
O70 C67 C46 123.2(4)
N42 C43 N44 126.4(4)
N42 C43 C38 125.4(4)
N44 C43 C38 108.2(4)
N9 C10 Cl20 116.6(3)
N9 C10 C11 121.2(4)
C11 C10 Cl20 122.2(4)
O19 C17 N13 123.6(4)
O19 C17 C16 128.2(5)
N13 C17 C16 108.2(4)
C21 C22 H22 121.3
C21 C22 C23 117.4(5)
C23 C22 H22 121.3
N12 C1 H1 109.4
N12 C1 C2 105.9(3)
N13 C1 N12 112.0(3)
N13 C1 H1 109.4
N13 C1 C2 110.6(4)
C2 C1 H1 109.4
N37 C45 H45 110.1
N37 C45 C46 104.1(3)
N44 C45 N37 104.0(3)
N44 C45 H45 110.1
N44 C45 C46 118.0(3)
C46 C45 H45 110.1
C58 C57 H57 120.9
C56 C57 H57 120.9
C56 C57 C58 118.2(5)
O54 C52 N48 123.8(4)
O54 C52 C51 128.5(5)
N48 C52 C51 107.7(4)
O59 C58 C57 111.4(5)
O62 C58 O59 123.0(4)
O62 C58 C57 125.5(5)
N37 C36 C47 105.6(3)
N37 C36 H36 109.8
N48 C36 N37 111.4(3)
N48 C36 C47 110.3(4)
N48 C36 H36 109.8
C47 C36 H36 109.8
N42 C41 H41 116.0
N40 C41 N42 127.9(5)
N40 C41 H41 116.0
N5 C21 H21 116.7
C22 C21 N5 126.6(5)
C22 C21 H21 116.7
O24 C23 C22 109.4(5)
O27 C23 O24 124.0(4)
O27 C23 C22 126.6(5)
N44 C56 H56 116.5
C57 C56 N44 127.0(4)
C57 C56 H56 116.5
C1 C2 H2A 110.6
C1 C2 H2B 110.6
C1 C2 C3 105.7(3)
H2A C2 H2B 108.7
C3 C2 H2A 110.6
C3 C2 H2B 110.6
N40 C39 Cl55 116.1(3)
N40 C39 C38 121.7(4)
C38 C39 Cl55 122.2(4)
C28 C3 C32 110.4(3)
C28 C3 C4 112.7(3)
C28 C3 C2 113.1(4)
C32 C3 C4 109.4(4)
C32 C3 C2 110.0(4)
C2 C3 C4 101.0(3)
C47 C46 C45 101.1(3)
C63 C46 C47 112.5(4)
C63 C46 C67 110.9(4)
C63 C46 C45 113.0(3)
C67 C46 C47 109.7(4)
C67 C46 C45 109.2(4)
N7 C8 H8 116.2
N9 C8 N7 127.6(5)
N9 C8 H8 116.2
N48 C49 C50 107.4(5)
O53 C49 N48 123.6(5)
O53 C49 C50 128.9(4)
N13 C14 C15 107.3(5)
O18 C14 N13 124.1(5)
O18 C14 C15 128.5(5)
C49 C50 H50A 110.5
C49 C50 H50B 110.5
C49 C50 C51 105.9(4)
H50A C50 H50B 108.7
C51 C50 H50A 110.5
C51 C50 H50B 110.5
C17 C16 H16A 110.8
C17 C16 H16B 110.8
C17 C16 C15 104.8(5)
H16A C16 H16B 108.9
C15 C16 H16A 110.8
C15 C16 H16B 110.8
C52 C51 H51A 110.6
C52 C51 H51B 110.6
C50 C51 C52 105.7(4)
C50 C51 H51A 110.6
C50 C51 H51B 110.6
H51A C51 H51B 108.7
C14 C15 C16 106.5(4)
C14 C15 H15A 110.4
C14 C15 H15B 110.4
C16 C15 H15A 110.4
C16 C15 H15B 110.4
H15A C15 H15B 108.6
O33 C34 H34A 109.5
O33 C34 H34B 109.5
O33 C34 H34C 109.5
H34A C34 H34B 109.5
H34A C34 H34C 109.5
H34B C34 H34C 109.5
O24 C25 H25A 110.0
O24 C25 H25B 110.0
O24 C25 C26 108.5(7)
H25A C25 H25B 108.4
C26 C25 H25A 110.0
C26 C25 H25B 110.0
O29 C30 H30A 109.5
O29 C30 H30B 109.5
O29 C30 H30C 109.5
H30A C30 H30B 109.5
H30A C30 H30C 109.5
H30B C30 H30C 109.5
O64 C65 H65A 109.5
O64 C65 H65B 109.5
O64 C65 H65C 109.5
H65A C65 H65B 109.5
H65A C65 H65C 109.5
H65B C65 H65C 109.5
H61A C61 H61B 109.5
H61A C61 H61C 109.5
H61B C61 H61C 109.5
C60 C61 H61A 109.5
C60 C61 H61B 109.5
C60 C61 H61C 109.5
O59 C60 C61 110.0(7)
O59 C60 H60A 109.7
O59 C60 H60B 109.7
C61 C60 H60A 109.7
C61 C60 H60B 109.7
H60A C60 H60B 108.2
O68 C69 H69A 109.5
O68 C69 H69B 109.5
O68 C69 H69C 109.5
H69A C69 H69B 109.5
H69A C69 H69C 109.5
H69B C69 H69C 109.5
C25 C26 H26A 109.5
C25 C26 H26B 109.5
C25 C26 H26C 109.5
H26A C26 H26B 109.5
H26A C26 H26C 109.5
H26B C26 H26C 109.5

loop_
_geom_bond_atom_site_label_1
_geom_bond_atom_site_label_2
_geom_bond_distance
Cl20 C10 1.720(4)
Cl55 C39 1.715(4)
O54 C52 1.217(5)
O19 C17 1.214(5)
O33 C32 1.318(6)
O33 C34 1.441(7)
N37 C38 1.392(6)
N37 C45 1.475(4)
N37 C36 1.463(5)
N5 C6 1.380(6)
N5 C4 1.459(5)
N5 C21 1.396(5)
N42 C43 1.325(6)
N42 C41 1.343(6)
N12 C11 1.388(6)
N12 C4 1.471(4)
N12 C1 1.465(5)
N44 C43 1.378(6)
N44 C45 1.452(5)
N44 C56 1.389(4)
O68 C67 1.315(6)
O68 C69 1.448(9)
O66 C63 1.199(6)
O31 C28 1.208(6)
O24 C23 1.360(8)
O24 C25 1.448(6)
O29 C28 1.323(6)
O29 C30 1.438(7)
N7 C6 1.303(6)
N7 C8 1.334(7)
O64 C63 1.328(6)
O64 C65 1.426(9)
N48 C52 1.379(6)
N48 C36 1.462(5)
N48 C49 1.395(5)
O59 C58 1.327(7)
O59 C60 1.448(6)
O27 C23 1.183(8)
N13 C17 1.384(6)
N13 C1 1.453(5)
N13 C14 1.397(5)
N9 C10 1.343(7)
N9 C8 1.325(6)
O62 C58 1.199(8)
N40 C41 1.324(6)
N40 C39 1.363(7)
O35 C32 1.194(7)
O53 C49 1.206(7)
O18 C14 1.204(8)
C47 H47A 0.9700
C47 H47B 0.9700
C47 C36 1.537(6)
C47 C46 1.539(5)
C28 C3 1.513(6)
C6 C11 1.426(5)
O70 C67 1.180(7)
C38 C43 1.416(5)
C38 C39 1.374(6)
C63 C46 1.517(6)
C32 C3 1.518(6)
C11 C10 1.361(6)
C4 H4 0.9800
C4 C3 1.557(5)
C67 C46 1.536(7)
C17 C16 1.509(6)
C22 H22 0.9300
C22 C21 1.322(7)
C22 C23 1.470(6)
C1 H1 0.9800
C1 C2 1.540(6)
C45 H45 0.9800
C45 C46 1.564(6)
C57 H57 0.9300
C57 C58 1.469(5)
C57 C56 1.322(7)
C52 C51 1.501(6)
C36 H36 0.9800
C41 H41 0.9300
C21 H21 0.9300
C56 H56 0.9300
C2 H2A 0.9700
C2 H2B 0.9700
C2 C3 1.547(5)
C8 H8 0.9300
C49 C50 1.494(9)
C14 C15 1.498(9)
C50 H50A 0.9700
C50 H50B 0.9700
C50 C51 1.497(8)
C16 H16A 0.9700
C16 H16B 0.9700
C16 C15 1.510(9)
C51 H51A 0.9700
C51 H51B 0.9700
C15 H15A 0.9700
C15 H15B 0.9700
C34 H34A 0.9600
C34 H34B 0.9600
C34 H34C 0.9600
C25 H25A 0.9700
C25 H25B 0.9700
C25 C26 1.474(13)
C30 H30A 0.9600
C30 H30B 0.9600
C30 H30C 0.9600
C65 H65A 0.9600
C65 H65B 0.9600
C65 H65C 0.9600
C61 H61A 0.9600
C61 H61B 0.9600
C61 H61C 0.9600
C61 C60 1.458(14)
C60 H60A 0.9700
C60 H60B 0.9700
C69 H69A 0.9600
C69 H69B 0.9600
C69 H69C 0.9600
C26 H26A 0.9600
C26 H26B 0.9600
C26 H26C 0.9600

loop_
_geom_torsion_atom_site_label_1
_geom_torsion_atom_site_label_2
_geom_torsion_atom_site_label_3
_geom_torsion_atom_site_label_4
_geom_torsion
O54 C52 C51 C50 176.0(5)
O19 C17 C16 C15 179.5(5)
O33 C32 C3 C28 27.6(5)
O33 C32 C3 C4 -96.9(4)
O33 C32 C3 C2 153.0(4)
N37 C38 C43 N42 173.9(4)
N37 C38 C43 N44 -5.6(4)
N37 C38 C39 Cl55 7.7(7)
N37 C38 C39 N40 -172.6(4)
N37 C45 C46 C47 35.0(4)
N37 C45 C46 C63 155.5(4)
N37 C45 C46 C67 -80.6(4)
N5 C6 C11 N12 -4.6(4)
N5 C6 C11 C10 178.6(3)
N5 C4 C3 C28 -90.1(4)
N5 C4 C3 C32 33.1(4)
N5 C4 C3 C2 149.0(4)
N12 C11 C10 Cl20 6.1(7)
N12 C11 C10 N9 -173.1(4)
N12 C4 C3 C28 156.2(4)
N12 C4 C3 C32 -80.6(4)
N12 C4 C3 C2 35.3(4)
N12 C1 C2 C3 16.6(5)
N44 C45 C46 C47 149.5(4)
N44 C45 C46 C63 -90.0(5)
N44 C45 C46 C67 33.9(5)
O68 C67 C46 C47 149.3(5)
O68 C67 C46 C63 24.4(6)
O68 C67 C46 C45 -100.8(5)
O66 C63 C46 C47 136.5(5)
O66 C63 C46 C67 -100.2(6)
O66 C63 C46 C45 22.8(7)
O31 C28 C3 C32 -106.1(5)
O31 C28 C3 C4 16.5(7)
O31 C28 C3 C2 130.2(5)
O29 C28 C3 C32 75.9(5)
O29 C28 C3 C4 -161.5(4)
O29 C28 C3 C2 -47.8(5)
N7 C6 C11 N12 174.3(4)
N7 C6 C11 C10 -2.5(6)
O64 C63 C46 C47 -42.5(5)
O64 C63 C46 C67 80.8(5)
O64 C63 C46 C45 -156.2(4)
N48 C52 C51 C50 -4.5(6)
N48 C49 C50 C51 -2.0(7)
N13 C17 C16 C15 -1.3(6)
N13 C1 C2 C3 138.1(3)
N13 C14 C15 C16 0.7(7)
O35 C32 C3 C28 -154.1(6)
O35 C32 C3 C4 81.4(6)
O35 C32 C3 C2 -28.7(7)
O53 C49 C50 C51 178.7(7)
O18 C14 C15 C16 179.5(7)
C6 N5 C4 N12 8.7(4)
C6 N5 C4 C3 -105.7(4)
C6 N5 C21 C22 9.5(7)
C6 N7 C8 N9 2.0(8)
C6 C11 C10 Cl20 -178.2(3)
C6 C11 C10 N9 2.5(6)
O70 C67 C46 C47 -30.6(8)
O70 C67 C46 C63 -155.5(6)
O70 C67 C46 C45 79.3(7)
C38 N37 C45 N44 -12.5(4)
C38 N37 C45 C46 111.6(4)
C38 N37 C36 N48 115.9(4)
C38 N37 C36 C47 -124.4(4)
C11 N12 C4 N5 -11.4(4)
C11 N12 C4 C3 111.9(4)
C11 N12 C1 N13 114.9(4)
C11 N12 C1 C2 -124.5(4)
C4 N5 C6 N7 178.2(4)
C4 N5 C6 C11 -2.9(4)
C4 N5 C21 C22 -178.8(4)
C4 N12 C11 C6 10.2(4)
C4 N12 C11 C10 -174.0(4)
C4 N12 C1 N13 -114.1(4)
C4 N12 C1 C2 6.5(4)
C43 N42 C41 N40 3.6(8)
C43 N44 C45 N37 9.3(4)
C43 N44 C45 C46 -105.3(4)
C43 N44 C56 C57 9.5(7)
C43 C38 C39 Cl55 -176.4(3)
C43 C38 C39 N40 3.3(6)
C10 N9 C8 N7 -2.0(8)
C17 N13 C1 N12 48.3(6)
C17 N13 C1 C2 -69.6(5)
C17 N13 C14 O18 179.5(6)
C17 N13 C14 C15 -1.6(6)
C17 C16 C15 C14 0.4(7)
C1 N12 C11 C6 141.7(3)
C1 N12 C11 C10 -42.4(7)
C1 N12 C4 N5 -150.2(3)
C1 N12 C4 C3 -26.9(4)
C1 N13 C17 O19 -4.2(7)
C1 N13 C17 C16 176.6(4)
C1 N13 C14 O18 4.6(9)
C1 N13 C14 C15 -176.5(5)
C1 C2 C3 C28 -152.1(3)
C1 C2 C3 C32 84.0(4)
C1 C2 C3 C4 -31.5(4)
C45 N37 C38 C43 11.4(4)
C45 N37 C38 C39 -172.5(4)
C45 N37 C36 N48 -115.5(4)
C45 N37 C36 C47 4.2(4)
C45 N44 C43 N42 177.8(4)
C45 N44 C43 C38 -2.7(4)
C45 N44 C56 C57 179.9(4)
C52 N48 C36 N37 48.3(6)
C52 N48 C36 C47 -68.6(5)
C52 N48 C49 O53 178.4(6)
C52 N48 C49 C50 -0.9(7)
C58 O59 C60 C61 177.9(7)
C58 C57 C56 N44 -177.1(4)
C36 N37 C38 C43 141.3(3)
C36 N37 C38 C39 -42.7(7)
C36 N37 C45 N44 -149.2(3)
C36 N37 C45 C46 -25.1(4)
C36 N48 C52 O54 -5.5(8)
C36 N48 C52 C51 175.0(4)
C36 N48 C49 O53 6.5(9)
C36 N48 C49 C50 -172.8(5)
C36 C47 C46 C63 -153.6(4)
C36 C47 C46 C67 82.4(4)
C36 C47 C46 C45 -32.8(4)
C41 N42 C43 N44 179.3(4)
C41 N42 C43 C38 -0.1(7)
C41 N40 C39 Cl55 179.3(4)
C41 N40 C39 C38 -0.4(7)
C21 N5 C6 N7 -9.3(7)
C21 N5 C6 C11 169.6(4)
C21 N5 C4 N12 -164.3(3)
C21 N5 C4 C3 81.2(5)
C21 C22 C23 O24 -175.2(4)
C21 C22 C23 O27 4.8(9)
C23 O24 C25 C26 -173.0(6)
C23 C22 C21 N5 -179.6(4)
C56 N44 C43 N42 -10.8(7)
C56 N44 C43 C38 168.7(4)
C56 N44 C45 N37 -162.7(3)
C56 N44 C45 C46 82.7(5)
C56 C57 C58 O59 -177.1(4)
C56 C57 C58 O62 3.7(8)
C39 N40 C41 N42 -3.4(8)
C39 C38 C43 N42 -3.0(6)
C39 C38 C43 N44 177.4(3)
C46 C47 C36 N37 18.9(4)
C46 C47 C36 N48 139.3(3)
C8 N7 C6 N5 179.0(4)
C8 N7 C6 C11 0.4(6)
C8 N9 C10 Cl20 -179.9(4)
C8 N9 C10 C11 -0.6(7)
C49 N48 C52 O54 -177.0(5)
C49 N48 C52 C51 3.4(6)
C49 N48 C36 N37 -140.8(5)
C49 N48 C36 C47 102.3(5)
C49 C50 C51 C52 3.9(7)
C14 N13 C17 O19 -178.9(5)
C14 N13 C17 C16 1.9(6)
C14 N13 C1 N12 -137.5(5)
C14 N13 C1 C2 104.7(5)
C34 O33 C32 O35 1.4(9)
C34 O33 C32 C3 179.7(5)
C25 O24 C23 O27 1.9(9)
C25 O24 C23 C22 -178.1(5)
C30 O29 C28 O31 1.5(8)
C30 O29 C28 C3 179.5(5)
C65 O64 C63 O66 1.6(8)
C65 O64 C63 C46 -179.3(5)
C60 O59 C58 O62 2.9(9)
C60 O59 C58 C57 -176.3(5)
C69 O68 C67 O70 0.8(11)
C69 O68 C67 C46 -179.1(6)

loop_
_smtbx_masks_void_nr
_smtbx_masks_void_average_x
_smtbx_masks_void_average_y
_smtbx_masks_void_average_z
_smtbx_masks_void_volume
_smtbx_masks_void_count_electrons
1 0.244 0.343 0.251 219.7 54.8
2 0.256 0.843 0.749 219.7 54.7
3 0.744 0.843 0.251 219.7 54.8
4 0.756 0.343 0.749 219.7 54.7
